data_2021645
loop_
_publ_author_name
'Ren, Xiu-Hui'
'Li, Gang-Yuan'
'Du, Hua'
'Ma, Jian-Ping'
'Geng, Yan'
'Dong, Yu-bin'

_publ_section_title
;
 Thermally activated delayed fluorescent (TADF) coordination polymer with
 the generation of singlet oxygen
;
_journal_coeditor_code YP3184
_journal_issue 6
_journal_name_full 'Acta Crystallographica Section C'
_journal_page_first
;
;
_journal_paper_doi 10.1107/S2053229619006119
_journal_volume 75
_journal_year 2019
_chemical_formula_iupac 'C39 H26 N2 O4'
_chemical_formula_moiety 'C39 H26 N2 O4'
_chemical_formula_sum 'C39 H26 N2 O4'
_chemical_formula_weight 586.62
_chemical_name_systematic
;
4,4'-{9,9'-Spirobi[10<i>H</i>-acridine]-10,10'-diyl}dibenzoic acid
;
_space_group_crystal_system triclinic
_space_group_IT_number 2
_space_group_name_Hall '-P 1'
_space_group_name_H-M_alt 'P -1'
_symmetry_space_group_name_Hall '-P 1'
_symmetry_space_group_name_H-M 'P -1'
_atom_sites_solution_hydrogens geom
_atom_sites_solution_primary iterative
_atom_sites_solution_secondary difmap
_cell_angle_alpha 65.029(7)
_cell_angle_beta 75.294(7)
_cell_angle_gamma 68.420(7)
_cell_formula_units_Z 2
_cell_length_a 12.6717(10)
_cell_length_b 13.0727(9)
_cell_length_c 13.9254(11)
_cell_measurement_reflns_used 3153
_cell_measurement_temperature 293.86(10)
_cell_measurement_theta_max 70.5540
_cell_measurement_theta_min 7.0410
_cell_volume 1931.2(3)
_computing_cell_refinement
;
CrysAlis PRO (Rigaku OD, 2015)
;
_computing_data_collection
;
CrysAlis PRO (Rigaku OD, 2015)
;
_computing_data_reduction
;
CrysAlis PRO (Rigaku OD, 2015)
;
_computing_molecular_graphics
;
OLEX2 (Dolomanov <i>et al.</i>,  2009)
;
_computing_publication_material
;
OLEX2 (Dolomanov <i>et al.</i>,  2009)
;
_computing_structure_refinement
;
SHELXL97 (Sheldrick, 2008)
;
_computing_structure_solution
;
olex2.solve (Bourhis <i>et al.</i>,  2015)
;
_diffrn_ambient_temperature 293.86(10)
_diffrn_detector 'CCD plate'
_diffrn_detector_area_resol_mean 16.0793
_diffrn_measured_fraction_theta_full 0.9983
_diffrn_measured_fraction_theta_max 0.9767
_diffrn_measurement_device 'four-circle diffractometer'
_diffrn_measurement_device_type 'Rigaku SuperNova Dual Source diffractometer with an Eos detector'
_diffrn_measurement_method '\w scans'
_diffrn_radiation_monochromator mirror
_diffrn_radiation_probe x-ray
_diffrn_radiation_type 'Cu K\a'
_diffrn_radiation_wavelength 1.54184
_diffrn_reflns_av_R_equivalents 0.0225
_diffrn_reflns_av_unetI/netI 0.0362
_diffrn_reflns_limit_h_max 14
_diffrn_reflns_limit_h_min -15
_diffrn_reflns_limit_k_max 8
_diffrn_reflns_limit_k_min -16
_diffrn_reflns_limit_l_max 14
_diffrn_reflns_limit_l_min -16
_diffrn_reflns_number 13193
_diffrn_reflns_theta_full 70.95
_diffrn_reflns_theta_max 70.94
_diffrn_reflns_theta_min 3.53
_diffrn_source 'micro-focus sealed X-ray tube'
_exptl_absorpt_coefficient_mu 0.527
_exptl_absorpt_correction_T_max 1.00000
_exptl_absorpt_correction_T_min 0.84811
_exptl_absorpt_correction_type multi-scan
_exptl_absorpt_process_details
;
(CrysAlis PRO (Rigaku OD, 2015)
;
_exptl_crystal_colour 'clear light colourless'
_exptl_crystal_density_diffrn 1.009
_exptl_crystal_density_method 'not measured'
_exptl_crystal_description block
_exptl_crystal_F_000 612
_exptl_crystal_size_max 0.27
_exptl_crystal_size_mid 0.13
_exptl_crystal_size_min 0.09
_refine_diff_density_max 0.207
_refine_diff_density_min -0.193
_refine_ls_extinction_coef 0.0008(3)
_refine_ls_extinction_expression Fc^*^=kFc[1+0.001xFc^2^\l^3^/sin(2\q)]^-1/4^
_refine_ls_extinction_method
;
SHELXL97 (Sheldrick, 2008)
;
_refine_ls_goodness_of_fit_ref 1.096
_refine_ls_hydrogen_treatment mixed
_refine_ls_matrix_type full
_refine_ls_number_parameters 409
_refine_ls_number_reflns 7278
_refine_ls_number_restraints 0
_refine_ls_restrained_S_all 1.096
_refine_ls_R_factor_all 0.0821
_refine_ls_R_factor_gt 0.0569
_refine_ls_shift/su_max 0.001
_refine_ls_shift/su_mean 0.000
_refine_ls_structure_factor_coef Fsqd
_refine_ls_weighting_details 'calc w=1/[\s^2^(Fo^2^)+(0.0968P)^2^+0.1740P] where P=(Fo^2^+2Fc^2^)/3'
_refine_ls_weighting_scheme calc
_refine_ls_wR_factor_gt 0.1852
_refine_ls_wR_factor_ref 0.1997
_reflns_number_gt 4599
_reflns_number_total 7278
_reflns_threshold_expression >2sigma(I)
_cod_data_source_file yp3184sup1.cif
_cod_data_source_block L
_cod_database_code 2021645

loop_
_space_group_symop_id
_space_group_symop_operation_xyz
1 'x, y, z'
2 '-x, -y, -z'

loop_
_atom_site_type_symbol
_atom_site_label
_atom_site_fract_x
_atom_site_fract_y
_atom_site_fract_z
_atom_site_U_iso_or_equiv
_atom_site_adp_type
_atom_site_calc_flag
_atom_site_refinement_flags
_atom_site_occupancy
_atom_site_symmetry_multiplicity
C C22 0.53570(17) 0.67838(18) 0.48653(15) 0.0406(4) Uani d . 1 1
N N1 0.65184(15) 0.62169(18) 0.49259(14) 0.0519(5) Uani d . 1 1
C C27 0.46400(17) 0.70674(17) 0.57183(15) 0.0383(4) Uani d . 1 1
C C1 0.50747(17) 0.67556(17) 0.67685(15) 0.0387(4) Uani d . 1 1
N N2 0.33683(17) 0.72755(17) 0.85048(15) 0.0564(5) Uani d . 1 1
C C9 0.37209(19) 0.61385(19) 0.84749(16) 0.0465(5) Uani d . 1 1
O O3 0.94039(18) 0.41989(18) 0.12965(16) 0.0796(6) Uani d . 1 1
H H3 0.9798 0.4149 0.0742 0.119 Uiso calc R 1 1
C C15 0.63745(18) 0.62050(18) 0.67021(16) 0.0432(5) Uani d . 1 1
C C20 0.70306(17) 0.59262(18) 0.58282(16) 0.0446(5) Uani d . 1 1
C C7 0.39304(19) 0.81187(19) 0.78121(16) 0.0477(5) Uani d . 1 1
C C23 0.48805(19) 0.7091(2) 0.39345(17) 0.0497(5) Uani d . 1 1
H H23 0.5351 0.6909 0.3360 0.060 Uiso calc R 1 1
C C26 0.34906(18) 0.76437(19) 0.56126(16) 0.0459(5) Uani d . 1 1
H H26 0.3014 0.7838 0.6179 0.055 Uiso calc R 1 1
C C2 0.47551(18) 0.78941(18) 0.69887(15) 0.0413(4) Uani d . 1 1
O O4 0.95665(18) 0.60151(19) 0.05478(16) 0.0843(6) Uani d . 1 1
C C25 0.3024(2) 0.7942(2) 0.47000(18) 0.0535(6) Uani d . 1 1
H H25 0.2249 0.8329 0.4652 0.064 Uiso calc R 1 1
C C14 0.45200(18) 0.58593(18) 0.76623(15) 0.0418(5) Uani d . 1 1
C C13 0.4815(2) 0.47302(19) 0.76557(17) 0.0494(5) Uani d . 1 1
H H13 0.5339 0.4544 0.7107 0.059 Uiso calc R 1 1
C C28 0.72263(18) 0.5949(2) 0.40229(17) 0.0493(5) Uani d . 1 1
C C19 0.8203(2) 0.5349(2) 0.5862(2) 0.0615(6) Uani d . 1 1
H H19 0.8642 0.5150 0.5286 0.074 Uiso calc R 1 1
C C24 0.3736(2) 0.7652(2) 0.38586(18) 0.0527(5) Uani d . 1 1
H H24 0.3438 0.7839 0.3240 0.063 Uiso calc R 1 1
C C3 0.5279(2) 0.8758(2) 0.63173(18) 0.0532(5) Uani d . 1 1
H H3A 0.5817 0.8621 0.5756 0.064 Uiso calc R 1 1
C C31 0.85364(18) 0.5457(2) 0.22652(17) 0.0515(5) Uani d . 1 1
C C10 0.3252(2) 0.5263(2) 0.92660(18) 0.0584(6) Uani d . 1 1
H H10 0.2716 0.5444 0.9811 0.070 Uiso calc R 1 1
C C32 0.7999(2) 0.4666(2) 0.30380(19) 0.0581(6) Uani d . 1 1
H H32 0.8080 0.3961 0.2971 0.070 Uiso calc R 1 1
C C30 0.8421(2) 0.6502(2) 0.23725(18) 0.0549(6) Uani d . 1 1
H H30 0.8778 0.7041 0.1849 0.066 Uiso calc R 1 1
C C11 0.3568(2) 0.4155(2) 0.92503(19) 0.0626(6) Uani d . 1 1
H H11 0.3255 0.3586 0.9785 0.075 Uiso calc R 1 1
C C12 0.4357(2) 0.3875(2) 0.84348(19) 0.0575(6) Uani d . 1 1
H H12 0.4573 0.3122 0.8415 0.069 Uiso calc R 1 1
C C6 0.3661(2) 0.9199(2) 0.7938(2) 0.0638(7) Uani d . 1 1
H H6 0.3100 0.9364 0.8475 0.077 Uiso calc R 1 1
C C29 0.7778(2) 0.6742(2) 0.32570(18) 0.0542(6) Uani d . 1 1
H H29 0.7715 0.7433 0.3338 0.065 Uiso calc R 1 1
C C4 0.5026(2) 0.9808(2) 0.6457(2) 0.0636(7) Uani d . 1 1
H H4 0.5395 1.0368 0.6004 0.076 Uiso calc R 1 1
C C16 0.6916(2) 0.5923(2) 0.75704(18) 0.0572(6) Uani d . 1 1
H H16 0.6483 0.6112 0.8154 0.069 Uiso calc R 1 1
C C34 0.92137(19) 0.5231(2) 0.13005(19) 0.0559(6) Uani d . 1 1
C C37 0.2650(2) 0.7485(2) 0.94296(18) 0.0552(6) Uani d . 1 1
C C40 0.1335(2) 0.7950(2) 1.11868(19) 0.0604(6) Uani d . 1 1
O O1 -0.0419(2) 0.8608(3) 1.21770(19) 0.1048(8) Uani d . 1 1
O O2 0.1199(2) 0.8055(3) 1.28629(18) 0.1035(8) Uani d . 1 1
H H2 0.0760 0.8200 1.3365 0.155 Uiso calc R 1 1
C C38 0.1499(2) 0.8020(3) 0.9411(2) 0.0690(7) Uani d . 1 1
H H38 0.1160 0.8221 0.8811 0.083 Uiso calc R 1 1
C C42 0.3145(2) 0.7142(3) 1.0333(2) 0.0693(7) Uani d . 1 1
H H42 0.3922 0.6750 1.0351 0.083 Uiso calc R 1 1
C C33 0.7338(2) 0.4919(2) 0.3915(2) 0.0604(6) Uani d . 1 1
H H33 0.6970 0.4388 0.4431 0.073 Uiso calc R 1 1
C C5 0.4219(3) 1.0013(2) 0.7276(2) 0.0685(7) Uani d . 1 1
H H5 0.4048 1.0716 0.7383 0.082 Uiso calc R 1 1
C C39 0.0842(2) 0.8258(3) 1.0301(2) 0.0718(7) Uani d . 1 1
H H39 0.0060 0.8630 1.0292 0.086 Uiso calc R 1 1
C C17 0.8071(2) 0.5374(3) 0.7595(2) 0.0723(8) Uani d . 1 1
H H17 0.8417 0.5207 0.8181 0.087 Uiso calc R 1 1
C C41 0.2486(2) 0.7381(3) 1.1212(2) 0.0712(8) Uani d . 1 1
H H41 0.2821 0.7157 1.1820 0.085 Uiso calc R 1 1
C C18 0.8712(2) 0.5073(3) 0.6737(2) 0.0729(8) Uani d . 1 1
H H18 0.9490 0.4682 0.6752 0.087 Uiso calc R 1 1
C C43 0.0611(3) 0.8235(3) 1.2125(2) 0.0708(7) Uani d . 1 1

loop_
_atom_site_aniso_label
_atom_site_aniso_U_11
_atom_site_aniso_U_22
_atom_site_aniso_U_33
_atom_site_aniso_U_12
_atom_site_aniso_U_13
_atom_site_aniso_U_23
C22 0.0393(11) 0.0459(11) 0.0368(10) -0.0105(9) -0.0003(8) -0.0197(9)
N1 0.0432(10) 0.0695(12) 0.0438(10) -0.0056(9) -0.0009(8) -0.0333(9)
C27 0.0435(11) 0.0391(10) 0.0333(9) -0.0133(9) 0.0006(8) -0.0162(8)
C1 0.0412(11) 0.0439(11) 0.0319(9) -0.0131(9) 0.0021(8) -0.0179(8)
N2 0.0663(13) 0.0571(12) 0.0463(10) -0.0238(10) 0.0177(9) -0.0284(9)
C9 0.0507(12) 0.0519(13) 0.0370(10) -0.0163(10) 0.0024(9) -0.0198(9)
O3 0.0809(14) 0.0932(14) 0.0723(13) -0.0251(11) 0.0247(10) -0.0569(11)
C15 0.0455(11) 0.0464(11) 0.0385(10) -0.0137(9) -0.0023(8) -0.0176(9)
C20 0.0399(11) 0.0477(12) 0.0432(11) -0.0077(9) -0.0031(9) -0.0196(9)
C7 0.0533(13) 0.0498(12) 0.0413(11) -0.0161(10) 0.0025(9) -0.0217(9)
C23 0.0541(13) 0.0592(14) 0.0391(11) -0.0133(11) -0.0013(9) -0.0263(10)
C26 0.0430(11) 0.0512(12) 0.0421(11) -0.0107(10) -0.0003(9) -0.0213(9)
C2 0.0471(11) 0.0443(11) 0.0359(10) -0.0160(9) -0.0003(8) -0.0185(8)
O4 0.0943(15) 0.0992(15) 0.0657(12) -0.0410(12) 0.0334(11) -0.0496(12)
C25 0.0468(12) 0.0559(14) 0.0564(13) -0.0082(10) -0.0103(10) -0.0228(11)
C14 0.0466(11) 0.0484(12) 0.0338(10) -0.0191(9) -0.0015(8) -0.0156(9)
C13 0.0563(13) 0.0507(12) 0.0422(11) -0.0153(10) -0.0006(9) -0.0211(10)
C28 0.0425(11) 0.0632(14) 0.0426(11) -0.0089(10) 0.0042(9) -0.0307(10)
C19 0.0437(12) 0.0769(17) 0.0554(14) -0.0052(12) -0.0025(10) -0.0290(13)
C24 0.0564(14) 0.0601(14) 0.0439(12) -0.0145(11) -0.0132(10) -0.0192(10)
C3 0.0597(14) 0.0579(14) 0.0469(12) -0.0256(11) 0.0057(10) -0.0234(10)
C31 0.0403(11) 0.0700(15) 0.0475(12) -0.0103(10) 0.0029(9) -0.0342(11)
C10 0.0673(15) 0.0665(15) 0.0408(12) -0.0301(13) 0.0118(10) -0.0205(11)
C32 0.0599(15) 0.0623(15) 0.0580(14) -0.0174(12) 0.0118(11) -0.0386(12)
C30 0.0527(13) 0.0643(15) 0.0487(12) -0.0199(11) 0.0076(10) -0.0271(11)
C11 0.0809(18) 0.0594(15) 0.0471(13) -0.0351(13) -0.0001(12) -0.0113(11)
C12 0.0728(16) 0.0491(13) 0.0524(13) -0.0222(12) -0.0068(12) -0.0170(11)
C6 0.0734(17) 0.0624(15) 0.0577(14) -0.0188(13) 0.0101(12) -0.0351(12)
C29 0.0552(13) 0.0572(14) 0.0548(13) -0.0131(11) 0.0043(10) -0.0340(11)
C4 0.0776(18) 0.0572(15) 0.0621(15) -0.0324(13) 0.0017(13) -0.0226(12)
C16 0.0524(13) 0.0767(16) 0.0428(12) -0.0199(12) -0.0049(10) -0.0220(11)
C34 0.0430(12) 0.0755(17) 0.0540(14) -0.0114(12) 0.0037(10) -0.0388(13)
C37 0.0600(14) 0.0596(14) 0.0451(12) -0.0199(11) 0.0133(10) -0.0273(11)
C40 0.0633(16) 0.0671(16) 0.0524(14) -0.0214(13) 0.0144(11) -0.0336(12)
O1 0.0699(14) 0.162(2) 0.1005(17) -0.0309(14) 0.0290(12) -0.0896(17)
O2 0.0859(15) 0.156(2) 0.0783(15) -0.0162(15) 0.0114(12) -0.0807(16)
C38 0.0582(16) 0.092(2) 0.0551(15) -0.0154(14) 0.0010(12) -0.0356(14)
C42 0.0551(15) 0.092(2) 0.0585(15) -0.0068(14) 0.0045(12) -0.0447(15)
C33 0.0639(15) 0.0640(15) 0.0558(14) -0.0224(12) 0.0117(11) -0.0319(12)
C5 0.0866(19) 0.0527(15) 0.0735(17) -0.0216(14) -0.0025(14) -0.0329(13)
C39 0.0541(15) 0.086(2) 0.0682(17) -0.0118(14) 0.0093(13) -0.0385(15)
C17 0.0613(16) 0.095(2) 0.0553(15) -0.0190(15) -0.0188(12) -0.0197(14)
C41 0.0684(17) 0.090(2) 0.0545(15) -0.0095(15) 0.0016(12) -0.0429(14)
C18 0.0443(14) 0.091(2) 0.0727(17) -0.0075(13) -0.0134(12) -0.0269(15)
C43 0.0710(18) 0.0831(19) 0.0630(16) -0.0261(15) 0.0185(13) -0.0434(15)

loop_
_atom_type_symbol
_atom_type_description
_atom_type_scat_dispersion_real
_atom_type_scat_dispersion_imag
_atom_type_scat_source
C C 0.0181 0.0091 'International Tables Vol C Tables 4.2.6.8 and 6.1.1.4'
H H 0.0000 0.0000 'International Tables Vol C Tables 4.2.6.8 and 6.1.1.4'
O O 0.0492 0.0322 'International Tables Vol C Tables 4.2.6.8 and 6.1.1.4'
N N 0.0311 0.0180 'International Tables Vol C Tables 4.2.6.8 and 6.1.1.4'

loop_
_geom_angle_atom_site_label_1
_geom_angle_atom_site_label_2
_geom_angle_atom_site_label_3
_geom_angle
N1 C22 C27 120.94(17)
N1 C22 C23 120.41(17)
C27 C22 C23 118.65(19)
C22 N1 C20 122.09(16)
C22 N1 C28 118.98(17)
C20 N1 C28 118.90(17)
C22 C27 C1 122.51(18)
C26 C27 C22 118.63(17)
C26 C27 C1 118.86(17)
C27 C1 C2 108.34(16)
C15 C1 C27 111.04(15)
C15 C1 C2 109.17(16)
C15 C1 C14 108.60(16)
C14 C1 C27 108.74(15)
C14 C1 C2 110.95(15)
C9 N2 C7 121.08(17)
C9 N2 C37 119.08(18)
C7 N2 C37 117.60(18)
N2 C9 C10 120.03(19)
C14 C9 N2 121.06(19)
C14 C9 C10 118.9(2)
C34 O3 H3 109.5
C20 C15 C1 122.88(17)
C16 C15 C1 118.51(18)
C16 C15 C20 118.6(2)
C15 C20 N1 120.28(18)
C15 C20 C19 119.3(2)
C19 C20 N1 120.45(19)
C2 C7 N2 120.49(19)
C2 C7 C6 119.2(2)
C6 C7 N2 120.4(2)
C22 C23 H23 119.4
C24 C23 C22 121.28(19)
C24 C23 H23 119.4
C27 C26 H26 118.7
C25 C26 C27 122.65(19)
C25 C26 H26 118.7
C7 C2 C1 122.71(18)
C3 C2 C1 118.77(18)
C3 C2 C7 118.47(19)
C26 C25 H25 120.7
C26 C25 C24 118.5(2)
C24 C25 H25 120.7
C9 C14 C1 122.51(18)
C13 C14 C1 118.85(18)
C13 C14 C9 118.64(19)
C14 C13 H13 118.9
C12 C13 C14 122.2(2)
C12 C13 H13 118.9
C29 C28 N1 120.0(2)
C33 C28 N1 119.9(2)
C33 C28 C29 120.1(2)
C20 C19 H19 119.6
C18 C19 C20 120.8(2)
C18 C19 H19 119.6
C23 C24 C25 120.23(19)
C23 C24 H24 119.9
C25 C24 H24 119.9
C2 C3 H3A 118.9
C4 C3 C2 122.1(2)
C4 C3 H3A 118.9
C32 C31 C30 119.8(2)
C32 C31 C34 121.2(2)
C30 C31 C34 119.0(2)
C9 C10 H10 119.3
C11 C10 C9 121.3(2)
C11 C10 H10 119.3
C31 C32 H32 120.0
C31 C32 C33 120.0(2)
C33 C32 H32 120.0
C31 C30 H30 120.0
C29 C30 C31 120.0(2)
C29 C30 H30 120.0
C10 C11 H11 120.0
C10 C11 C12 120.0(2)
C12 C11 H11 120.0
C13 C12 C11 119.0(2)
C13 C12 H12 120.5
C11 C12 H12 120.5
C7 C6 H6 119.8
C5 C6 C7 120.5(2)
C5 C6 H6 119.8
C28 C29 H29 120.1
C30 C29 C28 119.8(2)
C30 C29 H29 120.1
C3 C4 H4 120.6
C5 C4 C3 118.8(2)
C5 C4 H4 120.6
C15 C16 H16 118.9
C17 C16 C15 122.1(2)
C17 C16 H16 118.9
O3 C34 C31 116.4(2)
O4 C34 O3 123.2(2)
O4 C34 C31 120.4(2)
C38 C37 N2 120.8(2)
C38 C37 C42 120.4(2)
C42 C37 N2 118.8(2)
C39 C40 C41 120.0(2)
C39 C40 C43 119.4(2)
C41 C40 C43 120.6(2)
C43 O2 H2 109.5
C37 C38 H38 120.4
C37 C38 C39 119.1(2)
C39 C38 H38 120.4
C37 C42 H42 120.0
C37 C42 C41 120.0(2)
C41 C42 H42 120.0
C28 C33 C32 120.3(2)
C28 C33 H33 119.9
C32 C33 H33 119.9
C6 C5 C4 121.0(2)
C6 C5 H5 119.5
C4 C5 H5 119.5
C40 C39 C38 120.6(2)
C40 C39 H39 119.7
C38 C39 H39 119.7
C16 C17 H17 120.5
C16 C17 C18 119.0(2)
C18 C17 H17 120.5
C40 C41 C42 119.9(2)
C40 C41 H41 120.1
C42 C41 H41 120.1
C19 C18 C17 120.2(2)
C19 C18 H18 119.9
C17 C18 H18 119.9
O1 C43 C40 122.1(3)
O1 C43 O2 124.1(2)
O2 C43 C40 113.8(3)

loop_
_geom_bond_atom_site_label_1
_geom_bond_atom_site_label_2
_geom_bond_distance
C22 N1 1.389(3)
C22 C27 1.396(3)
C22 C23 1.409(3)
N1 C20 1.405(3)
N1 C28 1.441(2)
C27 C1 1.533(3)
C27 C26 1.385(3)
C1 C15 1.532(3)
C1 C2 1.534(3)
C1 C14 1.532(3)
N2 C9 1.402(3)
N2 C7 1.409(3)
N2 C37 1.443(3)
C9 C14 1.391(3)
C9 C10 1.407(3)
O3 H3 0.8200
O3 C34 1.282(3)
C15 C20 1.394(3)
C15 C16 1.388(3)
C20 C19 1.400(3)
C7 C2 1.394(3)
C7 C6 1.402(3)
C23 H23 0.9300
C23 C24 1.372(3)
C26 H26 0.9300
C26 C25 1.382(3)
C2 C3 1.391(3)
O4 C34 1.242(3)
C25 H25 0.9300
C25 C24 1.385(3)
C14 C13 1.386(3)
C13 H13 0.9300
C13 C12 1.377(3)
C28 C29 1.386(3)
C28 C33 1.370(3)
C19 H19 0.9300
C19 C18 1.374(4)
C24 H24 0.9300
C3 H3A 0.9300
C3 C4 1.376(3)
C31 C32 1.378(3)
C31 C30 1.387(3)
C31 C34 1.481(3)
C10 H10 0.9300
C10 C11 1.361(3)
C32 H32 0.9300
C32 C33 1.385(3)
C30 H30 0.9300
C30 C29 1.382(3)
C11 H11 0.9300
C11 C12 1.389(3)
C12 H12 0.9300
C6 H6 0.9300
C6 C5 1.369(4)
C29 H29 0.9300
C4 H4 0.9300
C4 C5 1.373(4)
C16 H16 0.9300
C16 C17 1.376(4)
C37 C38 1.368(3)
C37 C42 1.376(3)
C40 C39 1.363(4)
C40 C41 1.374(4)
C40 C43 1.496(3)
O1 C43 1.208(4)
O2 H2 0.8200
O2 C43 1.312(4)
C38 H38 0.9300
C38 C39 1.393(3)
C42 H42 0.9300
C42 C41 1.380(3)
C33 H33 0.9300
C5 H5 0.9300
C39 H39 0.9300
C17 H17 0.9300
C17 C18 1.382(4)
C41 H41 0.9300
C18 H18 0.9300

loop_
_geom_hbond_atom_site_label_D
_geom_hbond_atom_site_label_H
_geom_hbond_atom_site_label_A
_geom_hbond_site_symmetry_A
_geom_hbond_distance_DH
_geom_hbond_distance_HA
_geom_hbond_distance_DA
_geom_hbond_angle_DHA
O3 H3 O4 2_765 0.82 1.84 2.648(2) 168.4
C4 H4 Cg1 2_656 0.93 2.90 3.7568(3) 154
C33 H33 Cg1 2_666 0.93 2.85 3.7156(3) 156

loop_
_geom_torsion_atom_site_label_1
_geom_torsion_atom_site_label_2
_geom_torsion_atom_site_label_3
_geom_torsion_atom_site_label_4
_geom_torsion
C22 N1 C20 C15 0.0(3)
C22 N1 C20 C19 179.7(2)
C22 N1 C28 C29 92.4(3)
C22 N1 C28 C33 -86.6(3)
C22 C27 C1 C15 4.6(3)
C22 C27 C1 C2 124.5(2)
C22 C27 C1 C14 -114.8(2)
C22 C27 C26 C25 0.4(3)
C22 C23 C24 C25 0.7(4)
N1 C22 C27 C1 -1.2(3)
N1 C22 C27 C26 179.33(19)
N1 C22 C23 C24 -179.9(2)
N1 C20 C19 C18 179.3(2)
N1 C28 C29 C30 -177.6(2)
N1 C28 C33 C32 178.7(2)
C27 C22 N1 C20 -1.4(3)
C27 C22 N1 C28 -179.57(19)
C27 C22 C23 C24 -0.3(3)
C27 C1 C15 C20 -6.1(3)
C27 C1 C15 C16 176.87(19)
C27 C1 C2 C7 110.3(2)
C27 C1 C2 C3 -67.4(2)
C27 C1 C14 C9 -111.3(2)
C27 C1 C14 C13 67.9(2)
C27 C26 C25 C24 0.0(3)
C1 C27 C26 C25 -179.0(2)
C1 C15 C20 N1 4.1(3)
C1 C15 C20 C19 -175.6(2)
C1 C15 C16 C17 176.8(2)
C1 C2 C3 C4 179.2(2)
C1 C14 C13 C12 179.6(2)
N2 C9 C14 C1 1.0(3)
N2 C9 C14 C13 -178.3(2)
N2 C9 C10 C11 179.2(2)
N2 C7 C2 C1 1.7(3)
N2 C7 C2 C3 179.3(2)
N2 C7 C6 C5 179.0(2)
N2 C37 C38 C39 -177.0(2)
N2 C37 C42 C41 177.1(2)
C9 N2 C7 C2 8.3(3)
C9 N2 C7 C6 -172.2(2)
C9 N2 C37 C38 -101.3(3)
C9 N2 C37 C42 78.9(3)
C9 C14 C13 C12 -1.1(3)
C9 C10 C11 C12 -0.8(4)
C15 C1 C2 C7 -128.7(2)
C15 C1 C2 C3 53.7(2)
C15 C1 C14 C9 127.7(2)
C15 C1 C14 C13 -53.0(2)
C15 C20 C19 C18 -1.0(4)
C15 C16 C17 C18 -1.2(4)
C20 N1 C28 C29 -85.8(3)
C20 N1 C28 C33 95.2(3)
C20 C15 C16 C17 -0.4(4)
C20 C19 C18 C17 -0.7(5)
C7 N2 C9 C14 -9.7(3)
C7 N2 C9 C10 171.3(2)
C7 N2 C37 C38 95.5(3)
C7 N2 C37 C42 -84.3(3)
C7 C2 C3 C4 1.5(3)
C7 C6 C5 C4 2.0(4)
C23 C22 N1 C20 178.2(2)
C23 C22 N1 C28 0.0(3)
C23 C22 C27 C1 179.15(18)
C23 C22 C27 C26 -0.3(3)
C26 C27 C1 C15 -175.95(17)
C26 C27 C1 C2 -56.1(2)
C26 C27 C1 C14 64.6(2)
C26 C25 C24 C23 -0.6(3)
C2 C1 C15 C20 -125.5(2)
C2 C1 C15 C16 57.5(2)
C2 C1 C14 C9 7.7(3)
C2 C1 C14 C13 -173.01(18)
C2 C7 C6 C5 -1.5(4)
C2 C3 C4 C5 -1.0(4)
C14 C1 C15 C20 113.4(2)
C14 C1 C15 C16 -63.6(2)
C14 C1 C2 C7 -9.0(3)
C14 C1 C2 C3 173.32(19)
C14 C9 C10 C11 0.2(4)
C14 C13 C12 C11 0.5(4)
C28 N1 C20 C15 178.1(2)
C28 N1 C20 C19 -2.2(3)
C3 C4 C5 C6 -0.8(4)
C31 C32 C33 C28 -0.7(4)
C31 C30 C29 C28 -1.5(4)
C10 C9 C14 C1 180.0(2)
C10 C9 C14 C13 0.7(3)
C10 C11 C12 C13 0.5(4)
C32 C31 C30 C29 0.6(4)
C32 C31 C34 O3 -9.5(3)
C32 C31 C34 O4 170.5(2)
C30 C31 C32 C33 0.5(4)
C30 C31 C34 O3 172.2(2)
C30 C31 C34 O4 -7.8(3)
C6 C7 C2 C1 -177.9(2)
C6 C7 C2 C3 -0.2(3)
C29 C28 C33 C32 -0.2(4)
C16 C15 C20 N1 -178.8(2)
C16 C15 C20 C19 1.5(3)
C16 C17 C18 C19 1.7(5)
C34 C31 C32 C33 -177.8(2)
C34 C31 C30 C29 178.9(2)
C37 N2 C9 C14 -172.3(2)
C37 N2 C9 C10 8.8(3)
C37 N2 C7 C2 171.1(2)
C37 N2 C7 C6 -9.3(3)
C37 C38 C39 C40 -0.8(4)
C37 C42 C41 C40 0.7(5)
C38 C37 C42 C41 -2.7(4)
C42 C37 C38 C39 2.8(4)
C33 C28 C29 C30 1.3(4)
C39 C40 C41 C42 1.2(4)
C39 C40 C43 O1 8.7(4)
C39 C40 C43 O2 -170.6(3)
C41 C40 C39 C38 -1.2(4)
C41 C40 C43 O1 -171.2(3)
C41 C40 C43 O2 9.5(4)
C43 C40 C39 C38 179.0(3)
C43 C40 C41 C42 -178.9(3)

loop_
_platon_squeeze_void_nr
_platon_squeeze_void_average_x
_platon_squeeze_void_average_y
_platon_squeeze_void_average_z
_platon_squeeze_void_volume
_platon_squeeze_void_count_electrons
_platon_squeeze_void_content
1 0.069 0.000 0.431 617 158 ' '

_cod_database_fobs_code 2021645
